data_4302436
loop_
_publ_author_name
'Bao-xia Dong'
'Qiang Xu'

_publ_section_title
;
Investigation of Flexible Organic Ligands in the Molybdate System: Delicate
Influence of a Peripheral Cluster Environment on the Isopolymolybdate
Frameworks
;
_journal_name_full 'Inorganic Chemistry'
_journal_page_first 5861
_journal_page_last 5873
_journal_paper_doi 10.1021/ic900128t
_journal_volume 48
_journal_year 2009
_chemical_formula_sum 'C12 H14 Cu Mo3 N6 O11'
_chemical_formula_weight 769.66
_chemical_name_systematic
; 
 ? 
;
_space_group_IT_number 2
_symmetry_cell_setting triclinic
_symmetry_space_group_name_Hall '-P 1'
_symmetry_space_group_name_H-M 'P -1'
_atom_sites_solution_hydrogens geom
_atom_sites_solution_primary direct
_atom_sites_solution_secondary difmap
_audit_creation_method SHELXL-97
_cell_angle_alpha 92.20(3)
_cell_angle_beta 99.70(3)
_cell_angle_gamma 103.60(3)
_cell_formula_units_Z 2
_cell_length_a 8.0600(16)
_cell_length_b 8.9000(18)
_cell_length_c 14.400(3)
_cell_measurement_reflns_used 4614
_cell_measurement_temperature 293(2)
_cell_measurement_theta_max 27.66
_cell_measurement_theta_min 3.08
_cell_volume 986.4(4)
_computing_cell_refinement 'Bruker XSCANS'
_computing_data_collection 'Bruker XSCANS'
_computing_data_reduction 'Bruker SHELXTL'
_computing_molecular_graphics 'Bruker SHELXTL'
_computing_publication_material 'Bruker SHELXTL'
_computing_structure_refinement 'SHELXL-97 (Sheldrick, 1997)'
_computing_structure_solution 'SHELXS-97 (Sheldrick, 1990)'
_diffrn_ambient_temperature 293(2)
_diffrn_measured_fraction_theta_full 0.984
_diffrn_measured_fraction_theta_max 0.984
_diffrn_measurement_device_type 'Bruker P4'
_diffrn_measurement_method '\w scans'
_diffrn_radiation_monochromator graphite
_diffrn_radiation_source 'fine-focus sealed tube'
_diffrn_radiation_type MoK\a
_diffrn_radiation_wavelength 0.71073
_diffrn_reflns_av_R_equivalents 0.0378
_diffrn_reflns_av_sigmaI/netI 0.0473
_diffrn_reflns_limit_h_max 10
_diffrn_reflns_limit_h_min -10
_diffrn_reflns_limit_k_max 11
_diffrn_reflns_limit_k_min -11
_diffrn_reflns_limit_l_max 18
_diffrn_reflns_limit_l_min -17
_diffrn_reflns_number 9801
_diffrn_reflns_theta_full 27.66
_diffrn_reflns_theta_max 27.66
_diffrn_reflns_theta_min 3.08
_diffrn_standards_decay_% 0
_diffrn_standards_interval_count 0
_diffrn_standards_interval_time .
_diffrn_standards_number 0
_exptl_absorpt_coefficient_mu 3.001
_exptl_absorpt_correction_T_max 0.517
_exptl_absorpt_correction_T_min 0.426
_exptl_absorpt_correction_type none
_exptl_absorpt_process_details none
_exptl_crystal_colour green
_exptl_crystal_density_diffrn 2.591
_exptl_crystal_density_meas ?
_exptl_crystal_density_method 'not measured'
_exptl_crystal_description block
_exptl_crystal_F_000 742
_exptl_crystal_size_max 0.31
_exptl_crystal_size_mid 0.24
_exptl_crystal_size_min 0.22
_refine_diff_density_max 0.880
_refine_diff_density_min -1.780
_refine_diff_density_rms 0.225
_refine_ls_extinction_method none
_refine_ls_goodness_of_fit_ref 0.992
_refine_ls_hydrogen_treatment constr
_refine_ls_matrix_type full
_refine_ls_number_parameters 304
_refine_ls_number_reflns 4540
_refine_ls_number_restraints 0
_refine_ls_restrained_S_all 0.992
_refine_ls_R_factor_all 0.0346
_refine_ls_R_factor_gt 0.0323
_refine_ls_shift/su_max 0.000
_refine_ls_shift/su_mean 0.000
_refine_ls_structure_factor_coef Fsqd
_refine_ls_weighting_details 'calc w=1/[\s^2^(Fo^2^)+(0.0530P)^2^+2.9139P] where P=(Fo^2^+2Fc^2^)/3'
_refine_ls_weighting_scheme calc
_refine_ls_wR_factor_gt 0.0895
_refine_ls_wR_factor_ref 0.0911
_reflns_number_gt 4338
_reflns_number_total 4540
_reflns_threshold_expression >2sigma(I)
_cod_data_source_file ic900128t_si_002_01.cif
_cod_data_source_block compound1
_cod_depositor_comments
;
The following automatic conversions were performed:
'_symmetry_cell_setting' value 'Triclinic' changed to 'triclinic'
according to '/home/saulius/struct/CIF-dictionaries/cif_core.dic'
dictionary named 'cif_core.dic' version 2.4.1 from 2010-06-29.

Automatic conversion script
Id: cif_fix_enum 1527 2010-12-29 10:47:43Z saulius 

The following automatic conversions were performed:

'_exptl_crystal_density_meas' value 'none' was changed to '?' - the
value is perceived as not measured.

Automatic conversion script
Id: cif_fix_values 3008 2015-01-20 13:52:24Z robertas 
;
_cod_original_cell_volume 986.4(3)
_cod_database_code 4302436

loop_
_symmetry_equiv_pos_as_xyz
'x, y, z'
'-x, -y, -z'

loop_
_atom_site_label
_atom_site_type_symbol
_atom_site_fract_x
_atom_site_fract_y
_atom_site_fract_z
_atom_site_U_iso_or_equiv
_atom_site_adp_type
_atom_site_occupancy
_atom_site_symmetry_multiplicity
_atom_site_calc_flag
_atom_site_refinement_flags
_atom_site_disorder_assembly
_atom_site_disorder_group
Cu1 Cu 0.26526(6) 0.01257(5) 0.65963(3) 0.01394(11) Uani 1 1 d . . .
Mo1 Mo -0.38556(4) 0.43054(3) 0.58977(2) 0.01096(9) Uani 1 1 d . . .
Mo2 Mo -0.11336(3) 0.41211(3) 0.40159(2) 0.01006(9) Uani 1 1 d . . .
Mo3 Mo 0.16912(3) 0.22626(3) 0.45581(2) 0.01033(9) Uani 1 1 d . . .
O1W O 0.4114(3) -0.0406(3) 0.5744(2) 0.0189(5) Uani 1 1 d . . .
H1C H 0.4897 -0.0729 0.6046 0.023 Uiso 1 1 calc R . .
H1B H 0.3851 -0.0271 0.5082 0.023 Uiso 1 1 d R . .
O1 O -0.1811(3) 0.4221(3) 0.28431(19) 0.0185(5) Uani 1 1 d . . .
O2 O -0.3058(3) 0.3495(3) 0.44645(19) 0.0160(5) Uani 1 1 d . . .
O3 O -0.6085(3) 0.3777(3) 0.50032(18) 0.0126(5) Uani 1 1 d . . .
O4 O -0.0654(3) 0.1987(3) 0.39951(18) 0.0139(5) Uani 1 1 d . . .
O5 O 0.1723(3) 0.1277(3) 0.5576(2) 0.0182(5) Uani 1 1 d . . .
O6 O 0.2360(4) 0.1163(3) 0.3787(2) 0.0215(6) Uani 1 1 d . . .
O7 O -0.1575(3) 0.5656(3) 0.61307(18) 0.0124(5) Uani 1 1 d . . .
O8 O -0.3600(4) 0.2529(3) 0.6178(2) 0.0230(6) Uani 1 1 d . . .
O9 O -0.0452(3) 0.6094(3) 0.45107(18) 0.0128(5) Uani 1 1 d . . .
O10 O -0.4579(4) 0.4947(4) 0.6840(2) 0.0228(6) Uani 1 1 d . . .
N1 N 0.4161(4) -0.0515(4) 0.7683(2) 0.0203(7) Uani 1 1 d . . .
N2 N 0.5573(6) -0.0676(5) 0.9137(3) 0.0344(9) Uani 1 1 d . . .
N3 N 0.5806(4) -0.1747(4) 0.8509(2) 0.0195(7) Uani 1 1 d . . .
N4 N 0.1198(4) 0.0812(4) 0.7412(2) 0.0186(6) Uani 1 1 d . . .
N5 N -0.0476(6) 0.0815(5) 0.8498(3) 0.0343(9) Uani 1 1 d . . .
N6 N -0.0412(5) 0.2075(4) 0.7994(3) 0.0244(7) Uani 1 1 d . . .
C1 C 0.4975(5) -0.1644(5) 0.7654(3) 0.0192(7) Uani 1 1 d . . .
H1A H 0.4960 -0.2263 0.7117 0.023 Uiso 1 1 calc R . .
C2 C 0.4576(6) 0.0040(6) 0.8604(3) 0.0309(10) Uani 1 1 d . . .
H2A H 0.4186 0.0858 0.8837 0.027(13) Uiso 1 1 calc R . .
C3 C 0.6822(5) -0.2856(5) 0.8837(3) 0.0238(8) Uani 1 1 d . . .
H3A H 0.7938 -0.2299 0.9201 0.029 Uiso 1 1 calc R . .
H3B H 0.7030 -0.3421 0.8296 0.029 Uiso 1 1 calc R . .
C4 C 0.5883(5) -0.3977(5) 0.9436(3) 0.0220(8) Uani 1 1 d . . .
C5 C 0.4594(6) -0.5243(6) 0.9022(3) 0.0287(9) Uani 1 1 d . . .
H5A H 0.4315 -0.5418 0.8368 0.043(17) Uiso 1 1 calc R . .
C6 C 0.6289(6) -0.3741(5) 1.0415(3) 0.0267(9) Uani 1 1 d . . .
H6A H 0.7165 -0.2892 1.0698 0.017(11) Uiso 1 1 calc R . .
C7 C 0.0551(6) 0.2048(5) 0.7347(3) 0.0227(8) Uani 1 1 d . . .
H7A H 0.0749 0.2783 0.6911 0.027 Uiso 1 1 calc R . .
C8 C 0.0519(6) 0.0097(5) 0.8127(3) 0.0305(10) Uani 1 1 d . . .
H8A H 0.0744 -0.0825 0.8334 0.035(15) Uiso 1 1 calc R . .
C9 C -0.1357(6) 0.3248(6) 0.8180(3) 0.0314(10) Uani 1 1 d . . .
H9A H -0.2571 0.2740 0.8151 0.038 Uiso 1 1 calc R . .
H9B H -0.1288 0.3967 0.7691 0.038 Uiso 1 1 calc R . .
C10 C -0.0647(6) 0.4144(5) 0.9133(3) 0.0252(9) Uani 1 1 d . . .
C11 C -0.1132(6) 0.3561(6) 0.9951(3) 0.0312(10) Uani 1 1 d . . .
H11A H -0.1897 0.2592 0.9922 0.06(2) Uiso 1 1 calc R . .
C12 C 0.0480(7) 0.5578(6) 0.9186(3) 0.0320(10) Uani 1 1 d . . .
H12A H 0.0809 0.5977 0.8638 0.06(2) Uiso 1 1 calc R . .

loop_
_atom_site_aniso_label
_atom_site_aniso_U_11
_atom_site_aniso_U_22
_atom_site_aniso_U_33
_atom_site_aniso_U_23
_atom_site_aniso_U_13
_atom_site_aniso_U_12
Cu1 0.0146(2) 0.0119(2) 0.0164(2) 0.00189(16) 0.00251(17) 0.00536(16)
Mo1 0.00797(14) 0.01030(15) 0.01388(16) 0.00344(11) 0.00178(11) 0.00059(11)
Mo2 0.00774(14) 0.00822(15) 0.01451(16) 0.00044(11) 0.00187(11) 0.00271(10)
Mo3 0.00745(14) 0.00742(15) 0.01620(16) 0.00134(11) 0.00214(11) 0.00194(10)
O1W 0.0171(12) 0.0170(13) 0.0240(14) 0.0047(10) 0.0065(11) 0.0047(10)
O1 0.0176(12) 0.0215(14) 0.0160(13) 0.0008(10) 0.0035(11) 0.0041(10)
O2 0.0158(12) 0.0121(12) 0.0211(13) 0.0004(10) 0.0053(10) 0.0041(9)
O3 0.0093(10) 0.0114(12) 0.0166(12) 0.0033(9) 0.0028(9) 0.0012(9)
O4 0.0097(11) 0.0103(11) 0.0212(13) -0.0001(9) 0.0025(10) 0.0020(9)
O5 0.0171(12) 0.0150(13) 0.0238(14) 0.0074(10) 0.0038(11) 0.0055(10)
O6 0.0181(13) 0.0214(14) 0.0261(15) -0.0042(11) 0.0043(11) 0.0077(11)
O7 0.0083(10) 0.0104(11) 0.0190(12) 0.0012(9) 0.0026(9) 0.0032(9)
O8 0.0264(14) 0.0124(13) 0.0279(15) 0.0078(11) 0.0003(12) 0.0024(11)
O9 0.0117(11) 0.0084(11) 0.0182(12) 0.0012(9) 0.0029(10) 0.0022(9)
O10 0.0198(13) 0.0305(16) 0.0190(14) -0.0008(11) 0.0066(11) 0.0061(12)
N1 0.0212(15) 0.0201(16) 0.0202(16) 0.0034(13) 0.0019(13) 0.0072(13)
N2 0.045(2) 0.039(2) 0.0236(19) -0.0046(16) 0.0007(17) 0.0230(19)
N3 0.0212(15) 0.0196(16) 0.0190(16) 0.0040(13) 0.0026(13) 0.0082(13)
N4 0.0247(16) 0.0143(15) 0.0182(16) 0.0002(12) 0.0046(13) 0.0074(13)
N5 0.042(2) 0.033(2) 0.035(2) 0.0067(17) 0.0199(19) 0.0121(18)
N6 0.0270(17) 0.0294(19) 0.0208(17) -0.0013(14) 0.0029(14) 0.0162(15)
C1 0.0167(17) 0.0195(19) 0.0226(19) 0.0042(15) 0.0049(15) 0.0056(14)
C2 0.038(2) 0.034(2) 0.023(2) -0.0055(17) -0.0027(19) 0.021(2)
C3 0.0235(19) 0.025(2) 0.027(2) 0.0088(16) 0.0036(16) 0.0128(16)
C4 0.0225(18) 0.023(2) 0.023(2) 0.0084(15) 0.0041(16) 0.0110(16)
C5 0.035(2) 0.032(2) 0.0198(19) 0.0044(17) 0.0020(18) 0.0110(19)
C6 0.029(2) 0.023(2) 0.027(2) 0.0044(16) 0.0008(18) 0.0062(17)
C7 0.031(2) 0.0192(19) 0.0210(19) 0.0019(15) 0.0070(16) 0.0102(16)
C8 0.041(2) 0.022(2) 0.036(2) 0.0065(18) 0.020(2) 0.0127(19)
C9 0.032(2) 0.044(3) 0.025(2) -0.0087(19) 0.0005(18) 0.026(2)
C10 0.029(2) 0.032(2) 0.0212(19) -0.0029(16) 0.0041(17) 0.0208(18)
C11 0.037(2) 0.031(2) 0.029(2) -0.0017(18) 0.0092(19) 0.013(2)
C12 0.042(3) 0.040(3) 0.021(2) 0.0021(18) 0.0122(19) 0.019(2)

loop_
_atom_type_symbol
_atom_type_description
_atom_type_scat_dispersion_real
_atom_type_scat_dispersion_imag
_atom_type_scat_source
C C 0.0033 0.0016 'International Tables Vol C Tables 4.2.6.8 and 6.1.1.4'
H H 0.0000 0.0000 'International Tables Vol C Tables 4.2.6.8 and 6.1.1.4'
N N 0.0061 0.0033 'International Tables Vol C Tables 4.2.6.8 and 6.1.1.4'
O O 0.0106 0.0060 'International Tables Vol C Tables 4.2.6.8 and 6.1.1.4'
Cu Cu 0.3201 1.2651 'International Tables Vol C Tables 4.2.6.8 and 6.1.1.4'
Mo Mo -1.6832 0.6857 'International Tables Vol C Tables 4.2.6.8 and 6.1.1.4'

loop_
_geom_angle_atom_site_label_1
_geom_angle_atom_site_label_2
_geom_angle_atom_site_label_3
_geom_angle
_geom_angle_site_symmetry_1
_geom_angle_site_symmetry_3
_geom_angle_publ_flag
O1W Cu1 N4 175.69(12) . . ?
O1W Cu1 O5 86.64(12) . . ?
N4 Cu1 O5 89.76(13) . . ?
O1W Cu1 N1 89.74(13) . . ?
N4 Cu1 N1 93.06(14) . . ?
O5 Cu1 N1 163.76(13) . . ?
O1W Cu1 O4 88.51(11) . 2_556 ?
N4 Cu1 O4 93.87(12) . 2_556 ?
O5 Cu1 O4 89.88(11) . 2_556 ?
N1 Cu1 O4 105.86(12) . 2_556 ?
O10 Mo1 O8 103.10(15) . . ?
O10 Mo1 O7 98.32(13) . . ?
O8 Mo1 O7 106.04(12) . . ?
O10 Mo1 O3 97.85(12) . . ?
O8 Mo1 O3 102.00(13) . . ?
O7 Mo1 O3 143.31(11) . . ?
O10 Mo1 O3 100.80(13) . 2_466 ?
O8 Mo1 O3 155.96(13) . 2_466 ?
O7 Mo1 O3 72.67(10) . 2_466 ?
O3 Mo1 O3 72.06(11) . 2_466 ?
O10 Mo1 O2 174.11(12) . . ?
O8 Mo1 O2 81.15(12) . . ?
O7 Mo1 O2 84.25(10) . . ?
O3 Mo1 O2 77.14(10) . . ?
O3 Mo1 O2 74.83(9) 2_466 . ?
O1 Mo2 O2 104.62(13) . . ?
O1 Mo2 O9 105.24(13) . . ?
O2 Mo2 O9 100.23(12) . . ?
O1 Mo2 O4 99.99(12) . . ?
O2 Mo2 O4 93.33(11) . . ?
O9 Mo2 O4 147.12(11) . . ?
O1 Mo2 O7 93.42(12) . 2_566 ?
O2 Mo2 O7 158.12(11) . 2_566 ?
O9 Mo2 O7 86.56(11) . 2_566 ?
O4 Mo2 O7 71.06(10) . 2_566 ?
O1 Mo2 O9 164.88(11) . 2_566 ?
O2 Mo2 O9 89.20(11) . 2_566 ?
O9 Mo2 O9 77.72(11) . 2_566 ?
O4 Mo2 O9 72.63(10) . 2_566 ?
O7 Mo2 O9 71.81(9) 2_566 2_566 ?
O1 Mo2 Mo3 116.34(10) . . ?
O2 Mo2 Mo3 115.81(9) . . ?
O9 Mo2 Mo3 112.84(8) . . ?
O4 Mo2 Mo3 35.20(7) . . ?
O7 Mo2 Mo3 43.28(7) 2_566 . ?
O9 Mo2 Mo3 50.37(6) 2_566 . ?
O6 Mo3 O5 104.83(14) . . ?
O6 Mo3 O4 100.94(13) . . ?
O5 Mo3 O4 106.96(12) . . ?
O6 Mo3 O3 98.06(12) . 1_655 ?
O5 Mo3 O3 95.64(12) . 1_655 ?
O4 Mo3 O3 145.39(11) . 1_655 ?
O6 Mo3 O7 104.43(12) . 2_566 ?
O5 Mo3 O7 149.72(12) . 2_566 ?
O4 Mo3 O7 74.72(10) . 2_566 ?
O3 Mo3 O7 72.66(10) 1_655 2_566 ?
O6 Mo3 O9 172.31(11) . 2_566 ?
O5 Mo3 O9 81.18(11) . 2_566 ?
O4 Mo3 O9 72.42(10) . 2_566 ?
O3 Mo3 O9 85.95(10) 1_655 2_566 ?
O7 Mo3 O9 70.40(9) 2_566 2_566 ?
O6 Mo3 Mo2 124.94(10) . . ?
O5 Mo3 Mo2 119.60(9) . . ?
O4 Mo3 Mo2 38.35(8) . . ?
O3 Mo3 Mo2 107.50(7) 1_655 . ?
O7 Mo3 Mo2 44.39(7) 2_566 . ?
O9 Mo3 Mo2 47.38(6) 2_566 . ?
Cu1 O1W H1C 109.5 . . ?
Cu1 O1W H1B 120.1 . . ?
H1C O1W H1B 130.4 . . ?
Mo2 O2 Mo1 130.60(14) . . ?
Mo3 O3 Mo1 147.21(14) 1_455 . ?
Mo3 O3 Mo1 104.85(11) 1_455 2_466 ?
Mo1 O3 Mo1 107.94(11) . 2_466 ?
Mo3 O4 Mo2 106.45(12) . . ?
Mo3 O4 Cu1 130.85(13) . 2_556 ?
Mo2 O4 Cu1 122.69(12) . 2_556 ?
Mo3 O5 Cu1 157.02(16) . . ?
Mo1 O7 Mo3 108.18(11) . 2_566 ?
Mo1 O7 Mo2 144.81(13) . 2_566 ?
Mo3 O7 Mo2 92.33(10) 2_566 2_566 ?
Mo2 O9 Mo2 102.28(11) . 2_566 ?
Mo2 O9 Mo3 134.63(12) . 2_566 ?
Mo2 O9 Mo3 82.25(8) 2_566 2_566 ?
C1 N1 C2 103.6(3) . . ?
C1 N1 Cu1 126.5(3) . . ?
C2 N1 Cu1 130.0(3) . . ?
C2 N2 N3 102.3(4) . . ?
C1 N3 N2 111.0(3) . . ?
C1 N3 C3 129.2(4) . . ?
N2 N3 C3 119.8(3) . . ?
C7 N4 C8 103.3(4) . . ?
C7 N4 Cu1 127.6(3) . . ?
C8 N4 Cu1 129.0(3) . . ?
C8 N5 N6 102.5(4) . . ?
C7 N6 N5 110.6(4) . . ?
C7 N6 C9 127.7(4) . . ?
N5 N6 C9 121.7(4) . . ?
N3 C1 N1 109.1(4) . . ?
N3 C1 H1A 125.5 . . ?
N1 C1 H1A 125.5 . . ?
N2 C2 N1 114.0(4) . . ?
N2 C2 H2A 123.0 . . ?
N1 C2 H2A 123.0 . . ?
N3 C3 C4 110.8(3) . . ?
N3 C3 H3A 109.5 . . ?
C4 C3 H3A 109.5 . . ?
N3 C3 H3B 109.5 . . ?
C4 C3 H3B 109.5 . . ?
H3A C3 H3B 108.1 . . ?
C5 C4 C6 119.2(4) . . ?
C5 C4 C3 120.3(4) . . ?
C6 C4 C3 120.4(4) . . ?
C4 C5 C6 119.9(4) . 2_647 ?
C4 C5 H5A 120.1 . . ?
C6 C5 H5A 120.1 2_647 . ?
C5 C6 C4 120.9(4) 2_647 . ?
C5 C6 H6A 119.5 2_647 . ?
C4 C6 H6A 119.5 . . ?
N6 C7 N4 109.5(4) . . ?
N6 C7 H7A 125.3 . . ?
N4 C7 H7A 125.3 . . ?
N5 C8 N4 114.1(4) . . ?
N5 C8 H8A 123.0 . . ?
N4 C8 H8A 123.0 . . ?
N6 C9 C10 112.6(3) . . ?
N6 C9 H9A 109.1 . . ?
C10 C9 H9A 109.1 . . ?
N6 C9 H9B 109.1 . . ?
C10 C9 H9B 109.1 . . ?
H9A C9 H9B 107.8 . . ?
C12 C10 C11 119.3(4) . . ?
C12 C10 C9 119.2(4) . . ?
C11 C10 C9 121.4(5) . . ?
C10 C11 C12 120.1(5) . 2_567 ?
C10 C11 H11A 119.9 . . ?
C12 C11 H11A 119.9 2_567 . ?
C10 C12 C11 120.5(5) . 2_567 ?
C10 C12 H12A 119.7 . . ?
C11 C12 H12A 119.7 2_567 . ?

loop_
_geom_bond_atom_site_label_1
_geom_bond_atom_site_label_2
_geom_bond_distance
_geom_bond_site_symmetry_2
_geom_bond_publ_flag
Cu1 O1W 1.955(3) . ?
Cu1 N4 1.968(3) . ?
Cu1 O5 1.969(3) . ?
Cu1 N1 2.001(3) . ?
Cu1 O4 2.202(3) 2_556 ?
Mo1 O10 1.694(3) . ?
Mo1 O8 1.697(3) . ?
Mo1 O7 1.913(3) . ?
Mo1 O3 1.971(3) . ?
Mo1 O3 2.188(3) 2_466 ?
Mo1 O2 2.396(3) . ?
Mo2 O1 1.698(3) . ?
Mo2 O2 1.759(3) . ?
Mo2 O9 1.792(2) . ?
Mo2 O4 2.025(3) . ?
Mo2 O7 2.192(2) 2_566 ?
Mo2 O9 2.325(3) 2_566 ?
Mo2 Mo3 3.1306(9) . ?
Mo3 O6 1.688(3) . ?
Mo3 O5 1.737(3) . ?
Mo3 O4 1.881(2) . ?
Mo3 O3 1.962(3) 1_655 ?
Mo3 O7 2.148(3) 2_566 ?
Mo3 O9 2.433(3) 2_566 ?
O1W H1C 0.8200 . ?
O1W H1B 0.9601 . ?
O3 Mo3 1.962(3) 1_455 ?
O3 Mo1 2.188(3) 2_466 ?
O4 Cu1 2.202(3) 2_556 ?
O7 Mo3 2.148(3) 2_566 ?
O7 Mo2 2.192(2) 2_566 ?
O9 Mo2 2.325(3) 2_566 ?
O9 Mo3 2.433(3) 2_566 ?
N1 C1 1.325(5) . ?
N1 C2 1.356(6) . ?
N2 C2 1.308(6) . ?
N2 N3 1.355(5) . ?
N3 C1 1.316(5) . ?
N3 C3 1.467(5) . ?
N4 C7 1.323(5) . ?
N4 C8 1.356(6) . ?
N5 C8 1.302(6) . ?
N5 N6 1.355(6) . ?
N6 C7 1.312(6) . ?
N6 C9 1.471(5) . ?
C1 H1A 0.9300 . ?
C2 H2A 0.9300 . ?
C3 C4 1.498(6) . ?
C3 H3A 0.9700 . ?
C3 H3B 0.9700 . ?
C4 C5 1.376(6) . ?
C4 C6 1.389(6) . ?
C5 C6 1.388(6) 2_647 ?
C5 H5A 0.9300 . ?
C6 C5 1.388(6) 2_647 ?
C6 H6A 0.9300 . ?
C7 H7A 0.9300 . ?
C8 H8A 0.9300 . ?
C9 C10 1.511(6) . ?
C9 H9A 0.9700 . ?
C9 H9B 0.9700 . ?
C10 C12 1.373(7) . ?
C10 C11 1.384(6) . ?
C11 C12 1.387(7) 2_567 ?
C11 H11A 0.9300 . ?
C12 C11 1.387(7) 2_567 ?
C12 H12A 0.9300 . ?
